data_2215283
loop_
_publ_author_name
'Lu, Dong-Liang'
'Zhang, Min'
'Song, Li-Ping'
'Huang, Pei-Gang'
'Zhang, Jun'

_publ_section_title
4-Amino-3-{5-[(3,5-dimethyl-1<i>H</i>-pyrazol-1-yl)carbonyl]-2,6-dimethyl-3-pyridyl}-1<i>H</i>-1,2,4-triazole-5(4<i>H</i>)-thione
_journal_coeditor_code WK2068
_journal_issue 9
_journal_name_full 'Acta Crystallographica Section E'
_journal_page_first o3846
_journal_page_last o3846
_journal_paper_doi 10.1107/S1600536807038640
_journal_volume 63
_journal_year 2007
_chemical_formula_iupac 'C15 H17 N7 O S'
_chemical_formula_moiety 'C15 H17 N7 O S'
_chemical_formula_sum 'C15 H17 N7 O S'
_chemical_formula_weight 343.42
_chemical_name_systematic
;4-Amino-3-{5-[(3,5-dimethyl-1H-pyrazol-1-yl)carbonyl]-2,6-dimethyl-3-pyridyl}-
1H-1,2,4-triazole-5(4H)-thione
;
_space_group_IT_number 2
_symmetry_cell_setting triclinic
_symmetry_space_group_name_Hall '-P 1'
_symmetry_space_group_name_H-M 'P -1'
_atom_sites_solution_hydrogens geom
_atom_sites_solution_primary direct
_atom_sites_solution_secondary difmap
_audit_creation_method SHELXL97
_cell_angle_alpha 102.186(7)
_cell_angle_beta 90.633(8)
_cell_angle_gamma 90.074(8)
_cell_formula_units_Z 2
_cell_length_a 8.039(5)
_cell_length_b 8.428(5)
_cell_length_c 12.391(8)
_cell_measurement_reflns_used 1268
_cell_measurement_temperature 273(2)
_cell_measurement_theta_max 23.49
_cell_measurement_theta_min 2.68
_cell_volume 820.6(9)
_computing_cell_refinement 'SAINT (Bruker, 2000)'
_computing_data_collection 'SMART (Bruker, 2000)'
_computing_data_reduction SAINT
_computing_molecular_graphics 'SHELXTL (Bruker, 2000)'
_computing_publication_material SHELXTL
_computing_structure_refinement 'SHELXL97 (Sheldrick, 1997)'
_computing_structure_solution 'SHELXS97 (Sheldrick, 1997)'
_diffrn_ambient_temperature 273(2)
_diffrn_measured_fraction_theta_full 0.985
_diffrn_measured_fraction_theta_max 0.985
_diffrn_measurement_device_type 'Bruker APEX II CCD area-detector'
_diffrn_measurement_method '\f and \w'
_diffrn_radiation_monochromator graphite
_diffrn_radiation_source 'fine-focus sealed tube'
_diffrn_radiation_type MoK\a
_diffrn_radiation_wavelength 0.71073
_diffrn_reflns_av_R_equivalents 0.0180
_diffrn_reflns_av_sigmaI/netI 0.0400
_diffrn_reflns_limit_h_max 9
_diffrn_reflns_limit_h_min -6
_diffrn_reflns_limit_k_max 9
_diffrn_reflns_limit_k_min -10
_diffrn_reflns_limit_l_max 14
_diffrn_reflns_limit_l_min -14
_diffrn_reflns_number 4304
_diffrn_reflns_theta_full 25.05
_diffrn_reflns_theta_max 25.05
_diffrn_reflns_theta_min 2.53
_exptl_absorpt_coefficient_mu 0.216
_exptl_absorpt_correction_T_max 0.9684
_exptl_absorpt_correction_T_min 0.9581
_exptl_absorpt_correction_type multi-scan
_exptl_absorpt_process_details '(SADABS; Sheldrick, 1996)'
_exptl_crystal_colour colorless
_exptl_crystal_density_diffrn 1.390
_exptl_crystal_density_method 'not measured'
_exptl_crystal_description block
_exptl_crystal_F_000 360
_exptl_crystal_size_max 0.20
_exptl_crystal_size_mid 0.20
_exptl_crystal_size_min 0.15
_refine_diff_density_max 0.376
_refine_diff_density_min -0.453
_refine_ls_extinction_coef 0.004(3)
_refine_ls_extinction_expression Fc^*^=kFc[1+0.001xFc^2^\l^3^/sin(2\q)]^-1/4^
_refine_ls_extinction_method SHELXL97
_refine_ls_goodness_of_fit_ref 1.033
_refine_ls_hydrogen_treatment constr
_refine_ls_matrix_type full
_refine_ls_number_parameters 222
_refine_ls_number_reflns 2861
_refine_ls_number_restraints 0
_refine_ls_restrained_S_all 1.033
_refine_ls_R_factor_all 0.0701
_refine_ls_R_factor_gt 0.0514
_refine_ls_shift/su_max 0.000
_refine_ls_shift/su_mean 0.000
_refine_ls_structure_factor_coef Fsqd
_refine_ls_weighting_details 'calc w=1/[\s^2^(Fo^2^)+(0.0567P)^2^+0.5239P] where P=(Fo^2^+2Fc^2^)/3'
_refine_ls_weighting_scheme calc
_refine_ls_wR_factor_gt 0.1218
_refine_ls_wR_factor_ref 0.1364
_reflns_number_gt 2142
_reflns_number_total 2861
_reflns_threshold_expression I>2\s(I)
_cod_data_source_file wk2068.cif
_cod_data_source_block I
_cod_original_cell_volume 820.5(9)
_cod_database_code 2215283
_cod_database_fobs_code 2215283

loop_
_symmetry_equiv_pos_as_xyz
'x, y, z'
'-x, -y, -z'

loop_
_atom_site_type_symbol
_atom_site_label
_atom_site_fract_x
_atom_site_fract_y
_atom_site_fract_z
_atom_site_U_iso_or_equiv
_atom_site_adp_type
_atom_site_calc_flag
_atom_site_refinement_flags
_atom_site_occupancy
S S1 0.43077(10) 0.93706(11) -0.18895(7) 0.0538(3) Uani d . 1
C C1 0.2477(4) 0.8830(3) -0.1465(2) 0.0384(6) Uani d . 1
C C2 0.0464(3) 0.7909(3) -0.0528(2) 0.0351(6) Uani d . 1
C C3 -0.0417(3) 0.7246(3) 0.0307(2) 0.0348(6) Uani d . 1
C C4 -0.1962(3) 0.6475(3) 0.0077(2) 0.0369(6) Uani d . 1
C C5 -0.2259(4) 0.6266(3) 0.1905(2) 0.0424(7) Uani d . 1
C C6 -0.0675(3) 0.6903(3) 0.2172(2) 0.0369(6) Uani d . 1
C C7 0.0229(3) 0.7418(3) 0.1367(2) 0.0364(6) Uani d . 1
H H7 0.1275 0.7882 0.1537 0.044 Uiso calc R 1
C C8 0.0107(3) 0.6855(4) 0.3260(2) 0.0410(7) Uani d . 1
C C9 0.1963(3) 1.0647(4) 0.4101(2) 0.0427(7) Uani d . 1
C C10 0.2723(4) 0.9843(4) 0.4868(2) 0.0470(7) Uani d . 1
H H10 0.3484 1.0294 0.5418 0.056 Uiso calc R 1
C C11 0.2150(4) 0.8312(4) 0.4659(2) 0.0444(7) Uani d . 1
C C12 0.2215(4) 1.2347(4) 0.3972(3) 0.0566(9) Uani d . 1
H H12A 0.1676 1.2492 0.3305 0.085 Uiso calc R 1
H H12B 0.3384 1.2562 0.3935 0.085 Uiso calc R 1
H H12C 0.1749 1.3083 0.4592 0.085 Uiso calc R 1
C C13 0.2588(5) 0.6943(4) 0.5193(3) 0.0661(10) Uani d . 1
H H13A 0.3405 0.7300 0.5764 0.099 Uiso calc R 1
H H13B 0.3031 0.6065 0.4651 0.099 Uiso calc R 1
H H13C 0.1609 0.6581 0.5509 0.099 Uiso calc R 1
C C14 -0.3432(4) 0.5825(5) 0.2724(3) 0.0671(10) Uani d . 1
H H14A -0.4510 0.6267 0.2629 0.101 Uiso calc R 1
H H14B -0.3025 0.6259 0.3459 0.101 Uiso calc R 1
H H14C -0.3513 0.4664 0.2611 0.101 Uiso calc R 1
C C15 -0.2747(4) 0.6067(4) -0.1048(2) 0.0465(7) Uani d . 1
H H15A -0.3550 0.5214 -0.1076 0.070 Uiso calc R 1
H H15B -0.1906 0.5714 -0.1588 0.070 Uiso calc R 1
H H15C -0.3291 0.7010 -0.1201 0.070 Uiso calc R 1
N N1 0.2156(3) 0.8125(3) -0.05885(17) 0.0360(5) Uani d . 1
N N2 0.0964(3) 0.8979(3) -0.18831(19) 0.0436(6) Uani d . 1
H H2 0.0793 0.9383 -0.2456 0.052 Uiso calc R 1
N N3 -0.0292(3) 0.8433(3) -0.13175(19) 0.0433(6) Uani d . 1
N N4 0.3343(3) 0.7712(3) 0.01276(19) 0.0471(7) Uani d . 1
H H4A 0.4379 0.7897 0.0038 0.057 Uiso calc R 1
H H4B 0.3041 0.7271 0.0661 0.057 Uiso calc R 1
N N5 -0.2849(3) 0.6039(3) 0.08698(19) 0.0425(6) Uani d . 1
N N6 0.1045(3) 0.8203(3) 0.37803(17) 0.0382(6) Uani d . 1
N N7 0.0934(3) 0.9668(3) 0.34468(18) 0.0394(6) Uani d . 1
O O1 -0.0008(3) 0.5692(3) 0.36724(18) 0.0606(6) Uani d . 1

loop_
_atom_site_aniso_label
_atom_site_aniso_U_11
_atom_site_aniso_U_22
_atom_site_aniso_U_33
_atom_site_aniso_U_12
_atom_site_aniso_U_13
_atom_site_aniso_U_23
S1 0.0503(5) 0.0658(6) 0.0487(5) -0.0140(4) 0.0003(4) 0.0197(4)
C1 0.0490(17) 0.0332(15) 0.0329(14) -0.0039(12) -0.0013(12) 0.0069(11)
C2 0.0382(15) 0.0368(15) 0.0301(13) 0.0014(12) -0.0031(11) 0.0064(11)
C3 0.0357(14) 0.0340(15) 0.0346(14) 0.0017(11) -0.0029(11) 0.0071(11)
C4 0.0384(15) 0.0350(15) 0.0367(14) 0.0014(12) -0.0046(12) 0.0063(12)
C5 0.0469(17) 0.0422(17) 0.0374(15) -0.0078(13) -0.0011(13) 0.0066(12)
C6 0.0413(15) 0.0354(15) 0.0337(14) -0.0041(12) -0.0037(12) 0.0067(12)
C7 0.0350(15) 0.0350(15) 0.0382(15) -0.0017(11) -0.0029(12) 0.0056(12)
C8 0.0424(16) 0.0458(17) 0.0355(15) -0.0056(13) -0.0022(12) 0.0102(13)
C9 0.0418(16) 0.0470(17) 0.0372(15) -0.0033(13) 0.0004(13) 0.0045(13)
C10 0.0452(17) 0.0539(19) 0.0400(16) -0.0069(14) -0.0110(13) 0.0062(14)
C11 0.0431(17) 0.0540(19) 0.0372(15) -0.0027(14) -0.0064(13) 0.0121(14)
C12 0.070(2) 0.0453(19) 0.0527(19) -0.0090(16) -0.0065(16) 0.0070(15)
C13 0.073(2) 0.070(2) 0.062(2) -0.0075(19) -0.0284(18) 0.0305(18)
C14 0.059(2) 0.094(3) 0.0483(19) -0.032(2) -0.0001(16) 0.0162(19)
C15 0.0461(17) 0.0526(19) 0.0397(16) -0.0055(14) -0.0110(13) 0.0077(14)
N1 0.0368(13) 0.0366(13) 0.0350(12) -0.0020(10) -0.0022(10) 0.0082(10)
N2 0.0469(14) 0.0512(15) 0.0368(13) -0.0003(11) -0.0021(11) 0.0186(11)
N3 0.0403(13) 0.0511(15) 0.0415(13) 0.0020(11) -0.0001(11) 0.0167(11)
N4 0.0328(13) 0.0736(18) 0.0436(14) -0.0076(12) -0.0081(10) 0.0323(13)
N5 0.0396(13) 0.0462(15) 0.0405(13) -0.0066(11) -0.0042(10) 0.0068(11)
N6 0.0417(13) 0.0418(14) 0.0324(12) -0.0034(10) -0.0047(10) 0.0106(10)
N7 0.0439(14) 0.0383(13) 0.0370(12) -0.0008(10) -0.0027(10) 0.0106(10)
O1 0.0802(17) 0.0545(14) 0.0542(13) -0.0188(12) -0.0156(12) 0.0284(11)

loop_
_atom_type_symbol
_atom_type_description
_atom_type_scat_dispersion_real
_atom_type_scat_dispersion_imag
_atom_type_scat_source
C C 0.0033 0.0016 'International Tables Vol C Tables 4.2.6.8 and 6.1.1.4'
H H 0.0000 0.0000 'International Tables Vol C Tables 4.2.6.8 and 6.1.1.4'
N N 0.0061 0.0033 'International Tables Vol C Tables 4.2.6.8 and 6.1.1.4'
O O 0.0106 0.0060 'International Tables Vol C Tables 4.2.6.8 and 6.1.1.4'
S S 0.1246 0.1234 'International Tables Vol C Tables 4.2.6.8 and 6.1.1.4'

loop_
_geom_angle_atom_site_label_1
_geom_angle_atom_site_label_2
_geom_angle_atom_site_label_3
_geom_angle
_geom_angle_publ_flag
N2 C1 N1 102.8(2) y
N2 C1 S1 129.0(2) y
N1 C1 S1 128.2(2) y
N3 C2 N1 110.1(2) y
N3 C2 C3 123.1(2) ?
N1 C2 C3 126.8(2) ?
C7 C3 C4 117.8(2) ?
C7 C3 C2 120.8(2) ?
C4 C3 C2 121.4(2) ?
N5 C4 C3 121.3(2) ?
N5 C4 C15 114.7(2) ?
C3 C4 C15 124.0(2) ?
N5 C5 C6 120.8(3) ?
N5 C5 C14 115.2(3) ?
C6 C5 C14 124.0(3) ?
C7 C6 C5 118.7(2) ?
C7 C6 C8 120.4(2) ?
C5 C6 C8 120.6(2) ?
C6 C7 C3 120.2(3) ?
C6 C7 H7 119.9 ?
C3 C7 H7 119.9 ?
O1 C8 N6 120.2(3) ?
O1 C8 C6 122.2(3) ?
N6 C8 C6 117.5(2) ?
N7 C9 C10 110.6(3) ?
N7 C9 C12 120.8(3) ?
C10 C9 C12 128.6(3) ?
C11 C10 C9 107.7(3) ?
C11 C10 H10 126.1 ?
C9 C10 H10 126.1 ?
C10 C11 N6 105.6(3) ?
C10 C11 C13 129.8(3) ?
N6 C11 C13 124.6(3) ?
C9 C12 H12A 109.5 ?
C9 C12 H12B 109.5 ?
H12A C12 H12B 109.5 ?
C9 C12 H12C 109.5 ?
H12A C12 H12C 109.5 ?
H12B C12 H12C 109.5 ?
C11 C13 H13A 109.5 ?
C11 C13 H13B 109.5 ?
H13A C13 H13B 109.5 ?
C11 C13 H13C 109.5 ?
H13A C13 H13C 109.5 ?
H13B C13 H13C 109.5 ?
C5 C14 H14A 109.5 ?
C5 C14 H14B 109.5 ?
H14A C14 H14B 109.5 ?
C5 C14 H14C 109.5 ?
H14A C14 H14C 109.5 ?
H14B C14 H14C 109.5 ?
C4 C15 H15A 109.5 ?
C4 C15 H15B 109.5 ?
H15A C15 H15B 109.5 ?
C4 C15 H15C 109.5 ?
H15A C15 H15C 109.5 ?
H15B C15 H15C 109.5 ?
C1 N1 C2 108.8(2) ?
C1 N1 N4 125.6(2) y
C2 N1 N4 125.7(2) y
C1 N2 N3 114.0(2) ?
C1 N2 H2 123.0 ?
N3 N2 H2 123.0 ?
C2 N3 N2 104.4(2) ?
N1 N4 H4A 120.0 ?
N1 N4 H4B 120.0 ?
H4A N4 H4B 120.0 ?
C4 N5 C5 120.9(2) ?
C11 N6 N7 111.0(2) y
C11 N6 C8 127.8(2) y
N7 N6 C8 121.2(2) y
C9 N7 N6 105.1(2) y

loop_
_geom_bond_atom_site_label_1
_geom_bond_atom_site_label_2
_geom_bond_distance
_geom_bond_publ_flag
S1 C1 1.663(3) y
C1 N2 1.333(4) y
C1 N1 1.370(3) y
C2 N3 1.301(3) y
C2 N1 1.377(3) y
C2 C3 1.463(4) y
C3 C7 1.386(4) ?
C3 C4 1.400(4) ?
C4 N5 1.333(4) ?
C4 C15 1.495(4) ?
C5 N5 1.338(4) ?
C5 C6 1.390(4) ?
C5 C14 1.496(4) ?
C6 C7 1.382(4) ?
C6 C8 1.490(4) ?
C7 H7 0.9300 ?
C8 O1 1.201(3) y
C8 N6 1.398(4) y
C9 N7 1.313(3) y
C9 C10 1.412(4) ?
C9 C12 1.489(4) ?
C10 C11 1.341(4) ?
C10 H10 0.9300 ?
C11 N6 1.385(3) ?
C11 C13 1.487(4) ?
C12 H12A 0.9600 ?
C12 H12B 0.9600 ?
C12 H12C 0.9600 ?
C13 H13A 0.9600 ?
C13 H13B 0.9600 ?
C13 H13C 0.9600 ?
C14 H14A 0.9600 ?
C14 H14B 0.9600 ?
C14 H14C 0.9600 ?
C15 H15A 0.9600 ?
C15 H15B 0.9600 ?
C15 H15C 0.9600 ?
N1 N4 1.390(3) y
N2 N3 1.369(3) y
N2 H2 0.8600 ?
N4 H4A 0.8600 ?
N4 H4B 0.8600 ?
N6 N7 1.385(3) y

loop_
_geom_hbond_atom_site_label_D
_geom_hbond_atom_site_label_H
_geom_hbond_atom_site_label_A
_geom_hbond_site_symmetry_A
_geom_hbond_distance_DH
_geom_hbond_distance_HA
_geom_hbond_distance_DA
_geom_hbond_angle_DHA
_geom_hbond_publ_flag
N2 H2 N7 2_575 0.86 2.11 2.873(3) 148 yes

loop_
_cod_related_entry_id
_cod_related_entry_database
_cod_related_entry_code
1 ChemSpider 21123504
